data_7127447
loop_
_publ_author_name
'Ahmed, Manan'
'Xie, Zixi'
'Thoonen, Shannon'
'Hua, Carol'
'Kepert, Cameron J.'
'Price, Jason R.'
'Neville, Suzanne M.'

_publ_section_title
;
 A new spin crossover Fe<sup>II</sup> coordination environment in a
 two-fold interpenetrated 3-D Hofmann-type framework material.
;
_journal_issue 1
_journal_name_full 'Chemical communications (Cambridge, England)'
_journal_page_first 85
_journal_page_last 88
_journal_paper_doi 10.1039/d0cc07326a
_journal_volume 57
_journal_year 2021
_chemical_formula_moiety 'C28 H18 Au2 Fe N10 O3, C3 H7 N O, 2(O)'
_chemical_formula_sum 'C31 H25 Au2 Fe N11 O6'
_chemical_formula_weight 1097.40
_space_group_crystal_system orthorhombic
_space_group_IT_number 20
_space_group_name_Hall 'C 2c 2'
_space_group_name_H-M_alt 'C 2 2 21'
_atom_sites_solution_hydrogens geom
_atom_sites_solution_primary dual
_audit_creation_date 2020-10-15
_audit_creation_method
;

Olex2 1.3

(compiled 2020.07.31 svn.rc2a77460 for OlexSys, GUI svn.r6145)

;
_audit_update_record
;
2020-11-06 deposited with the CCDC.	2020-11-23 downloaded from the CCDC.
;
_cell_angle_alpha 90
_cell_angle_beta 90
_cell_angle_gamma 90
_cell_formula_units_Z 8
_cell_length_a 10.107(2)
_cell_length_b 30.257(6)
_cell_length_c 33.542(7)
_cell_measurement_temperature 130
_cell_volume 10257(4)
_computing_cell_refinement 'XDS (Kabsch, 1993)'
_computing_data_collection 'BluIce (McPhillips, 2002)'
_computing_data_reduction 'XDS (Kabsch, 1993)'
_computing_molecular_graphics 'Olex2 1.3 (Dolomanov et al., 2009)'
_computing_publication_material 'Olex2 1.3 (Dolomanov et al., 2009)'
_computing_structure_refinement 'SHELXL 2018/3 (Sheldrick, 2015)'
_computing_structure_solution 'SHELXT 2014/5 (Sheldrick, 2014)'
_diffrn_ambient_temperature 130
_diffrn_measured_fraction_theta_full 0.970
_diffrn_measured_fraction_theta_max 0.826
_diffrn_measurement_device_type 'ADSC Quantum 210r'
_diffrn_measurement_method 'Phi scan'
_diffrn_radiation_type Synchrotron
_diffrn_radiation_wavelength 0.71073
_diffrn_reflns_av_R_equivalents 0.0330
_diffrn_reflns_av_unetI/netI 0.0189
_diffrn_reflns_Laue_measured_fraction_full 0.970
_diffrn_reflns_Laue_measured_fraction_max 0.826
_diffrn_reflns_limit_h_max 13
_diffrn_reflns_limit_h_min -13
_diffrn_reflns_limit_k_max 40
_diffrn_reflns_limit_k_min -40
_diffrn_reflns_limit_l_max 41
_diffrn_reflns_limit_l_min -41
_diffrn_reflns_number 93037
_diffrn_reflns_point_group_measured_fraction_full 0.975
_diffrn_reflns_point_group_measured_fraction_max 0.827
_diffrn_reflns_theta_full 25.242
_diffrn_reflns_theta_max 32.170
_diffrn_reflns_theta_min 1.813
_diffrn_source 'MX2 beamline Australian Synchrotron'
_diffrn_standards_number 0
_exptl_absorpt_coefficient_mu 6.027
_exptl_absorpt_correction_type multi-scan
_exptl_absorpt_process_details 'XDS (Kabsch, 1993)'
_exptl_crystal_colour yellow
_exptl_crystal_colour_primary yellow
_exptl_crystal_density_diffrn 1.421
_exptl_crystal_description block
_exptl_crystal_F_000 4160
_exptl_crystal_size_max 0.1
_exptl_crystal_size_mid 0.1
_exptl_crystal_size_min 0.01
_refine_diff_density_max 3.374
_refine_diff_density_min -3.112
_refine_diff_density_rms 0.227
_refine_ls_abs_structure_details
;
 Refined as an inversion twin.
;
_refine_ls_abs_structure_Flack 0.441(10)
_refine_ls_extinction_method none
_refine_ls_goodness_of_fit_ref 1.042
_refine_ls_hydrogen_treatment constr
_refine_ls_matrix_type full
_refine_ls_number_parameters 453
_refine_ls_number_reflns 14954
_refine_ls_number_restraints 0
_refine_ls_restrained_S_all 1.042
_refine_ls_R_factor_all 0.0494
_refine_ls_R_factor_gt 0.0488
_refine_ls_shift/su_max 0.003
_refine_ls_shift/su_mean 0.000
_refine_ls_structure_factor_coef Fsqd
_refine_ls_weighting_details 'w=1/[\s^2^(Fo^2^)+(0.1187P)^2^+9.1408P] where P=(Fo^2^+2Fc^2^)/3'
_refine_ls_weighting_scheme calc
_refine_ls_wR_factor_gt 0.1419
_refine_ls_wR_factor_ref 0.1429
_reflns_Friedel_coverage 0.855
_reflns_Friedel_fraction_full 0.981
_reflns_Friedel_fraction_max 0.828
_reflns_number_gt 14597
_reflns_number_total 14954
_reflns_threshold_expression 'I > 2\s(I)'
_cod_data_source_file d0cc07326a2.cif
_cod_data_source_block ortho_130
_cod_depositor_comments 'Adding full bibliography for 7127435--7127450.cif.'
_cod_database_code 7127447
_shelx_shelxl_version_number 2018/3
_shelx_space_group_comment
;
The symmetry employed for this shelxl refinement is uniquely defined
by the following loop, which should always be used as a source of
symmetry information in preference to the above space-group names.
They are only intended as comments.
;
_shelx_estimated_absorpt_t_max 0.942
_shelx_estimated_absorpt_t_min 0.584
_olex2_refinement_description
;
1. Twinned data refinement
 Scales: 0.559(10)
 0.441(10)
2. Fixed Uiso
 At 1.2 times of:
  All C(H) groups, All N(H) groups
 At 1.5 times of:
  All C(H,H,H) groups
3.a Aromatic/amide H refined with riding coordinates:
 N5(H5), N6(H6), C6(H6A), N8(H8), C13(H13), C5(H5A), C7(H7), C28(H28),
 C21(H21), C12(H12), C8(H8A), C25(H25), C19(H19), C22(H22), C20(H20), C16(H16),
 C26(H26), C27(H27), C31(H31)
3.b Idealised Me refined as rotating group:
 C29(H29A,H29B,H29C), C30(H30A,H30B,H30C)
;
_olex2_submission_special_instructions 'No special instructions were received'

loop_
_space_group_symop_operation_xyz
'x, y, z'
'-x, -y, z+1/2'
'x, -y, -z'
'-x, y, -z+1/2'
'x+1/2, y+1/2, z'
'-x+1/2, -y+1/2, z+1/2'
'x+1/2, -y+1/2, -z'
'-x+1/2, y+1/2, -z+1/2'

loop_
_atom_site_label
_atom_site_type_symbol
_atom_site_fract_x
_atom_site_fract_y
_atom_site_fract_z
_atom_site_U_iso_or_equiv
_atom_site_adp_type
_atom_site_occupancy
_atom_site_site_symmetry_order
_atom_site_calc_flag
_atom_site_refinement_flags_posn
_atom_site_refinement_flags_adp
_atom_site_refinement_flags_occupancy
_atom_site_disorder_assembly
_atom_site_disorder_group
Au1 Au 0.74219(2) 0.71837(2) 0.57838(2) 0.03562(8) Uani 1 1 d . . . . .
Au2 Au 0.28736(4) 0.85406(2) 0.49107(2) 0.04907(11) Uani 1 1 d . . . . .
Fe1 Fe 0.24191(9) 0.71912(3) 0.57955(3) 0.02905(17) Uani 1 1 d . . . . .
N1 N 0.4339(6) 0.71368(19) 0.57879(19) 0.0340(10) Uani 1 1 d . . . . .
N3 N 1.0505(6) 0.72535(19) 0.58103(19) 0.0331(10) Uani 1 1 d . . . . .
N2 N 0.2584(7) 0.77383(19) 0.54919(19) 0.0357(11) Uani 1 1 d . . . . .
N4 N 0.2318(7) 0.68695(18) 0.52676(18) 0.0352(11) Uani 1 1 d . . . . .
O1 O 0.1271(8) 0.67372(19) 0.37871(18) 0.0460(13) Uani 1 1 d . . . . .
N9 N 0.2208(7) 0.33878(19) 0.39232(19) 0.0361(12) Uani 1 1 d . . . . .
N7 N 0.2430(7) 0.74722(18) 0.13127(17) 0.0336(10) Uani 1 1 d . . . . .
C4 C 0.9371(8) 0.7240(2) 0.5800(2) 0.0363(13) Uani 1 1 d . . . . .
O2 O 0.1447(9) 0.6032(2) 0.20556(19) 0.0488(15) Uani 1 1 d . . . . .
C3 C 0.5467(8) 0.7138(2) 0.5784(2) 0.0365(13) Uani 1 1 d . . . . .
C2 C 0.2665(9) 0.8039(2) 0.5284(2) 0.0414(15) Uani 1 1 d . . . . .
O3 O 0.3067(13) 0.4690(2) 0.2914(2) 0.071(3) Uani 1 1 d . . . . .
N5 N 0.2148(8) 0.6196(2) 0.41753(19) 0.0399(13) Uani 1 1 d . . . . .
H5 H 0.243770 0.592172 0.417869 0.048 Uiso 1 1 calc R U . . .
N6 N 0.2262(8) 0.6666(2) 0.2335(2) 0.0407(13) Uani 1 1 d . . . . .
H6 H 0.252995 0.678517 0.255994 0.049 Uiso 1 1 calc R U . . .
C6 C 0.3107(9) 0.6533(2) 0.5181(2) 0.0419(16) Uani 1 1 d . . . . .
H6A H 0.372175 0.643894 0.537742 0.050 Uiso 1 1 calc R U . . .
N8 N 0.1712(11) 0.4664(2) 0.3460(3) 0.056(2) Uani 1 1 d . . . . .
H8 H 0.110489 0.481877 0.358598 0.067 Uiso 1 1 calc R U . . .
C13 C 0.1977(10) 0.5611(2) 0.3492(2) 0.0418(16) Uani 1 1 d . . . . .
H13 H 0.201949 0.546817 0.374403 0.050 Uiso 1 1 calc R U . . .
C5 C 0.1431(8) 0.6987(2) 0.4989(2) 0.0366(14) Uani 1 1 d . . . . .
H5A H 0.084958 0.722577 0.504609 0.044 Uiso 1 1 calc R U . . .
C7 C 0.1319(8) 0.6782(2) 0.4624(2) 0.0370(13) Uani 1 1 d . . . . .
H7 H 0.067175 0.687448 0.443584 0.044 Uiso 1 1 calc R U . . .
C28 C 0.1574(8) 0.7134(2) 0.1336(2) 0.0383(13) Uani 1 1 d . . . . .
H28 H 0.099382 0.708626 0.111713 0.046 Uiso 1 1 calc R U . . .
C18 C 0.1913(11) 0.4229(2) 0.3590(3) 0.0455(17) Uani 1 1 d . . . . .
C21 C 0.3011(9) 0.3532(2) 0.3627(2) 0.0426(16) Uani 1 1 d . . . . .
H21 H 0.369915 0.334206 0.353737 0.051 Uiso 1 1 calc R U . . .
C12 C 0.1738(8) 0.6268(2) 0.3098(2) 0.0375(14) Uani 1 1 d . . . . .
H12 H 0.159765 0.657802 0.308466 0.045 Uiso 1 1 calc R U . . .
C9 C 0.2180(8) 0.6434(2) 0.4536(2) 0.0380(14) Uani 1 1 d . . . . .
C8 C 0.3085(9) 0.6312(3) 0.4820(3) 0.0451(17) Uani 1 1 d . . . . .
H8A H 0.368979 0.607870 0.477005 0.054 Uiso 1 1 calc R U . . .
C10 C 0.1700(8) 0.6359(2) 0.3821(2) 0.0361(13) Uani 1 1 d . . . . .
C11 C 0.1794(8) 0.6062(2) 0.3471(2) 0.0362(14) Uani 1 1 d . . . . .
C24 C 0.2285(8) 0.6932(2) 0.1991(2) 0.0382(14) Uani 1 1 d . . . . .
C25 C 0.3123(9) 0.7297(2) 0.1979(2) 0.0399(15) Uani 1 1 d . . . . .
H25 H 0.365286 0.737005 0.220290 0.048 Uiso 1 1 calc R U . . .
C19 C 0.2877(12) 0.3941(3) 0.3448(3) 0.052(2) Uani 1 1 d . . . . .
H19 H 0.343390 0.402468 0.323295 0.063 Uiso 1 1 calc R U . . .
C22 C 0.1274(9) 0.3672(3) 0.4049(3) 0.0419(15) Uani 1 1 d . . . . .
H22 H 0.070197 0.357793 0.425764 0.050 Uiso 1 1 calc R U . . .
C17 C 0.2377(14) 0.4873(3) 0.3153(3) 0.055(2) Uani 1 1 d . . . . .
C23 C 0.1851(9) 0.6234(2) 0.2343(2) 0.0383(14) Uani 1 1 d . . . . .
C15 C 0.2099(11) 0.5364(2) 0.3142(2) 0.0455(18) Uani 1 1 d . . . . .
C20 C 0.1095(10) 0.4089(2) 0.3897(3) 0.0449(17) Uani 1 1 d . . . . .
H20 H 0.042469 0.427735 0.399891 0.054 Uiso 1 1 calc R U . . .
N10 N 0.4835(14) 0.6526(5) 0.3503(4) 0.083(4) Uani 1 1 d . . . . .
C16 C 0.2090(11) 0.5568(3) 0.2767(2) 0.0470(18) Uani 1 1 d . . . . .
H16 H 0.222202 0.539799 0.253258 0.056 Uiso 1 1 calc R U . . .
C14 C 0.1885(9) 0.6024(2) 0.2742(2) 0.0389(14) Uani 1 1 d . . . . .
C26 C 0.1485(8) 0.6852(3) 0.1659(2) 0.0404(14) Uani 1 1 d . . . . .
H26 H 0.089156 0.660880 0.165555 0.048 Uiso 1 1 calc R U . . .
C27 C 0.3175(8) 0.7553(3) 0.1634(2) 0.0376(13) Uani 1 1 d . . . . .
H27 H 0.376672 0.779721 0.162668 0.045 Uiso 1 1 calc R U . . .
C29 C 0.5271(19) 0.6556(6) 0.3896(5) 0.085(4) Uani 1 1 d . . . . .
H29A H 0.520039 0.626616 0.402466 0.128 Uiso 1 1 calc R U . . .
H29B H 0.472422 0.677027 0.404092 0.128 Uiso 1 1 calc R U . . .
H29C H 0.619612 0.665352 0.390008 0.128 Uiso 1 1 calc R U . . .
C1 C 0.3140(15) 0.9064(4) 0.4568(4) 0.070(3) Uani 1 1 d . . . . .
O6 O 0.3890(17) 0.6972(7) 0.2967(3) 0.135(7) Uani 1 1 d . . . . .
N11 N 0.330(2) 0.9361(4) 0.4367(5) 0.103(6) Uani 1 1 d . . . . .
C30 C 0.520(2) 0.6150(9) 0.3276(7) 0.148(13) Uani 1 1 d . . . . .
H30A H 0.616433 0.612832 0.326432 0.222 Uiso 1 1 calc R U . . .
H30B H 0.484267 0.617781 0.300540 0.222 Uiso 1 1 calc R U . . .
H30C H 0.483701 0.588351 0.340182 0.222 Uiso 1 1 calc R U . . .
C31 C 0.4229(17) 0.6888(7) 0.3345(5) 0.086(5) Uani 1 1 d . . . . .
H31 H 0.401631 0.711426 0.353105 0.104 Uiso 1 1 calc R U . . .
O5 O -0.0541(13) 0.5044(4) 0.3878(4) 0.091(3) Uiso 1 1 d . . . . .
O4 O 0.3794(18) 0.5406(6) 0.4283(5) 0.119(5) Uiso 1 1 d . . . . .

loop_
_atom_site_aniso_label
_atom_site_aniso_U_11
_atom_site_aniso_U_22
_atom_site_aniso_U_33
_atom_site_aniso_U_23
_atom_site_aniso_U_13
_atom_site_aniso_U_12
Au1 0.03606(12) 0.03625(13) 0.03456(15) -0.00210(8) 0.00000(8) 0.00127(8)
Au2 0.0695(2) 0.03473(14) 0.04299(18) 0.00620(10) 0.00859(13) 0.00013(12)
Fe1 0.0353(4) 0.0261(4) 0.0258(4) -0.0016(2) -0.0010(3) 0.0001(3)
N1 0.040(3) 0.031(2) 0.031(3) -0.005(2) -0.001(2) -0.0002(19)
N3 0.039(3) 0.033(2) 0.028(3) -0.0033(19) 0.0013(19) -0.0011(19)
N2 0.044(3) 0.029(2) 0.034(3) -0.0069(18) 0.001(2) -0.003(2)
N4 0.044(3) 0.029(2) 0.033(3) -0.0023(18) -0.003(2) 0.001(2)
O1 0.069(4) 0.037(3) 0.032(3) 0.000(2) -0.003(2) 0.011(3)
N9 0.047(3) 0.029(2) 0.032(3) 0.0020(18) 0.003(2) 0.000(2)
N7 0.041(3) 0.031(2) 0.029(3) 0.0025(17) -0.001(2) 0.000(2)
C4 0.054(4) 0.031(3) 0.025(3) -0.001(2) 0.001(2) 0.004(2)
O2 0.079(5) 0.041(3) 0.027(3) -0.0015(19) -0.004(3) -0.002(3)
C3 0.049(4) 0.030(3) 0.030(3) -0.004(2) 0.001(2) 0.004(2)
C2 0.052(4) 0.035(3) 0.037(4) -0.005(2) 0.002(3) -0.002(3)
O3 0.126(9) 0.042(3) 0.046(4) 0.003(3) 0.031(5) 0.011(4)
N5 0.060(4) 0.034(3) 0.026(3) 0.000(2) -0.004(2) 0.005(3)
N6 0.057(4) 0.037(3) 0.028(3) 0.0009(19) 0.000(2) -0.003(3)
C6 0.060(4) 0.035(3) 0.031(4) 0.002(2) -0.006(3) 0.018(3)
N8 0.090(6) 0.029(3) 0.048(4) 0.007(3) 0.011(4) 0.004(3)
C13 0.071(5) 0.028(3) 0.026(3) 0.000(2) 0.004(3) 0.003(3)
C5 0.053(4) 0.030(3) 0.027(3) -0.003(2) -0.006(2) 0.005(3)
C7 0.045(3) 0.036(3) 0.030(3) -0.002(2) -0.006(2) 0.000(3)
C28 0.042(3) 0.037(3) 0.036(4) 0.004(2) -0.003(2) -0.003(3)
C18 0.070(5) 0.030(3) 0.037(4) 0.003(2) 0.001(3) 0.002(3)
C21 0.060(5) 0.032(3) 0.036(4) 0.001(2) 0.008(3) 0.000(3)
C12 0.052(4) 0.031(3) 0.029(4) 0.003(2) -0.002(2) -0.002(3)
C9 0.053(4) 0.032(3) 0.028(3) -0.003(2) -0.003(2) 0.002(3)
C8 0.057(4) 0.040(3) 0.038(4) -0.009(3) -0.008(3) 0.015(3)
C10 0.051(4) 0.037(3) 0.020(3) 0.000(2) -0.003(2) 0.004(3)
C11 0.057(4) 0.028(3) 0.023(3) 0.001(2) 0.001(2) 0.002(2)
C24 0.049(4) 0.035(3) 0.031(3) 0.002(2) 0.004(3) 0.001(3)
C25 0.058(4) 0.032(3) 0.029(3) 0.001(2) -0.004(3) -0.004(3)
C19 0.074(6) 0.041(4) 0.041(5) 0.004(3) 0.021(4) -0.003(4)
C22 0.054(4) 0.035(3) 0.037(4) 0.005(2) 0.003(3) 0.007(3)
C17 0.093(7) 0.031(3) 0.040(4) -0.001(3) 0.007(4) 0.002(4)
C23 0.055(4) 0.038(3) 0.023(3) 0.001(2) 0.004(3) 0.001(3)
C15 0.075(6) 0.032(3) 0.030(4) 0.000(2) 0.002(3) 0.001(3)
C20 0.065(5) 0.030(3) 0.040(4) 0.003(3) 0.005(3) 0.007(3)
N10 0.081(7) 0.104(9) 0.065(7) -0.012(6) 0.009(5) -0.039(7)
C16 0.076(6) 0.037(3) 0.028(4) 0.000(2) 0.005(3) 0.004(4)
C14 0.058(4) 0.035(3) 0.023(3) 0.004(2) 0.002(3) -0.001(3)
C26 0.048(4) 0.042(3) 0.031(4) 0.005(3) -0.001(3) -0.007(3)
C27 0.043(3) 0.039(3) 0.031(3) 0.003(2) -0.006(3) -0.002(3)
C29 0.093(10) 0.088(10) 0.075(9) -0.009(7) -0.001(7) -0.025(8)
C1 0.083(8) 0.049(5) 0.078(8) 0.009(5) 0.023(6) 0.006(5)
O6 0.126(11) 0.229(17) 0.049(6) 0.012(8) -0.017(6) -0.103(12)
N11 0.154(15) 0.069(7) 0.086(9) 0.035(6) 0.056(9) 0.022(8)
C30 0.104(14) 0.20(2) 0.14(2) -0.11(2) 0.057(14) -0.072(16)
C31 0.084(9) 0.111(12) 0.065(8) -0.003(8) -0.002(7) -0.043(9)

loop_
_atom_type_symbol
_atom_type_description
_atom_type_scat_dispersion_real
_atom_type_scat_dispersion_imag
_atom_type_scat_source
C C 0.0033 0.0016 'International Tables Vol C Tables 4.2.6.8 and 6.1.1.4'
H H 0.0000 0.0000 'International Tables Vol C Tables 4.2.6.8 and 6.1.1.4'
Au Au -2.0133 8.8022 'International Tables Vol C Tables 4.2.6.8 and 6.1.1.4'
Fe Fe 0.3463 0.8444 'International Tables Vol C Tables 4.2.6.8 and 6.1.1.4'
N N 0.0061 0.0033 'International Tables Vol C Tables 4.2.6.8 and 6.1.1.4'
O O 0.0106 0.0060 'International Tables Vol C Tables 4.2.6.8 and 6.1.1.4'

loop_
_geom_angle_atom_site_label_1
_geom_angle_atom_site_label_2
_geom_angle_atom_site_label_3
_geom_angle
_geom_angle_site_symmetry_1
_geom_angle_site_symmetry_3
_geom_angle_publ_flag
C4 Au1 Au2 86.4(2) . 7_566 ?
C4 Au1 C3 178.1(3) . . ?
C3 Au1 Au2 95.4(2) . 7_566 ?
C2 Au2 Au1 85.4(2) . 7_466 ?
C1 Au2 Au1 98.3(4) . 7_466 ?
C1 Au2 C2 176.1(5) . . ?
N1 Fe1 N2 88.8(3) . . ?
N1 Fe1 N4 89.9(3) . . ?
N1 Fe1 N9 92.2(3) . 3_566 ?
N1 Fe1 N7 88.8(3) . 6_565 ?
N3 Fe1 N1 179.0(3) 1_455 . ?
N3 Fe1 N2 90.9(3) 1_455 . ?
N3 Fe1 N4 91.1(3) 1_455 . ?
N3 Fe1 N9 88.1(3) 1_455 3_566 ?
N3 Fe1 N7 90.3(3) 1_455 6_565 ?
N2 Fe1 N4 87.5(2) . . ?
N2 Fe1 N9 176.5(3) . 3_566 ?
N2 Fe1 N7 90.8(2) . 6_565 ?
N9 Fe1 N4 89.2(2) 3_566 . ?
N9 Fe1 N7 92.6(2) 3_566 6_565 ?
N7 Fe1 N4 177.8(3) 6_565 . ?
C3 N1 Fe1 174.9(6) . . ?
C4 N3 Fe1 171.7(6) . 1_655 ?
C2 N2 Fe1 174.1(6) . . ?
C6 N4 Fe1 122.1(5) . . ?
C6 N4 C5 116.9(6) . . ?
C5 N4 Fe1 121.0(5) . . ?
C21 N9 Fe1 124.3(5) . 3_566 ?
C22 N9 Fe1 119.0(5) . 3_566 ?
C22 N9 C21 116.5(7) . . ?
C28 N7 Fe1 118.9(5) . 6_564 ?
C27 N7 Fe1 123.9(5) . 6_564 ?
C27 N7 C28 117.2(6) . . ?
N3 C4 Au1 177.2(6) . . ?
N1 C3 Au1 176.2(6) . . ?
N2 C2 Au2 177.1(7) . . ?
C9 N5 H5 117.6 . . ?
C10 N5 H5 117.6 . . ?
C10 N5 C9 124.8(6) . . ?
C24 N6 H6 117.8 . . ?
C23 N6 H6 117.8 . . ?
C23 N6 C24 124.4(6) . . ?
N4 C6 H6A 118.2 . . ?
N4 C6 C8 123.6(7) . . ?
C8 C6 H6A 118.2 . . ?
C18 N8 H8 116.9 . . ?
C17 N8 H8 116.9 . . ?
C17 N8 C18 126.3(9) . . ?
C11 C13 H13 120.1 . . ?
C11 C13 C15 119.9(7) . . ?
C15 C13 H13 120.1 . . ?
N4 C5 H5A 118.2 . . ?
N4 C5 C7 123.6(7) . . ?
C7 C5 H5A 118.2 . . ?
C5 C7 H7 120.8 . . ?
C5 C7 C9 118.3(7) . . ?
C9 C7 H7 120.8 . . ?
N7 C28 H28 118.1 . . ?
N7 C28 C26 123.9(7) . . ?
C26 C28 H28 118.1 . . ?
C19 C18 N8 125.6(9) . . ?
C20 C18 N8 115.6(8) . . ?
C20 C18 C19 118.8(7) . . ?
N9 C21 H21 118.4 . . ?
N9 C21 C19 123.1(8) . . ?
C19 C21 H21 118.4 . . ?
C11 C12 H12 119.4 . . ?
C11 C12 C14 121.2(6) . . ?
C14 C12 H12 119.4 . . ?
C7 C9 N5 123.4(7) . . ?
C8 C9 N5 118.4(7) . . ?
C8 C9 C7 118.2(6) . . ?
C6 C8 H8A 120.4 . . ?
C9 C8 C6 119.3(7) . . ?
C9 C8 H8A 120.4 . . ?
O1 C10 N5 122.3(7) . . ?
O1 C10 C11 121.1(6) . . ?
N5 C10 C11 116.6(6) . . ?
C13 C11 C12 119.6(6) . . ?
C13 C11 C10 124.7(6) . . ?
C12 C11 C10 115.7(6) . . ?
C25 C24 N6 119.1(7) . . ?
C25 C24 C26 117.8(7) . . ?
C26 C24 N6 123.1(7) . . ?
C24 C25 H25 120.4 . . ?
C24 C25 C27 119.3(7) . . ?
C27 C25 H25 120.4 . . ?
C18 C19 H19 120.6 . . ?
C21 C19 C18 118.8(8) . . ?
C21 C19 H19 120.6 . . ?
N9 C22 H22 117.9 . . ?
N9 C22 C20 124.2(8) . . ?
C20 C22 H22 117.9 . . ?
O3 C17 N8 124.6(8) . . ?
O3 C17 C15 123.1(9) . . ?
N8 C17 C15 112.2(8) . . ?
O2 C23 N6 124.6(7) . . ?
O2 C23 C14 120.6(7) . . ?
N6 C23 C14 114.8(7) . . ?
C13 C15 C17 121.4(7) . . ?
C13 C15 C16 121.2(7) . . ?
C16 C15 C17 117.2(7) . . ?
C18 C20 H20 120.7 . . ?
C22 C20 C18 118.6(8) . . ?
C22 C20 H20 120.7 . . ?
C29 N10 C30 119(2) . . ?
C31 N10 C29 117.1(16) . . ?
C31 N10 C30 123.7(18) . . ?
C15 C16 H16 120.3 . . ?
C14 C16 C15 119.4(7) . . ?
C14 C16 H16 120.3 . . ?
C12 C14 C23 122.5(6) . . ?
C16 C14 C12 118.7(7) . . ?
C16 C14 C23 118.8(7) . . ?
C28 C26 C24 118.8(7) . . ?
C28 C26 H26 120.6 . . ?
C24 C26 H26 120.6 . . ?
N7 C27 C25 123.0(7) . . ?
N7 C27 H27 118.5 . . ?
C25 C27 H27 118.5 . . ?
N10 C29 H29A 109.5 . . ?
N10 C29 H29B 109.5 . . ?
N10 C29 H29C 109.5 . . ?
H29A C29 H29B 109.5 . . ?
H29A C29 H29C 109.5 . . ?
H29B C29 H29C 109.5 . . ?
N11 C1 Au2 179.0(14) . . ?
N10 C30 H30A 109.5 . . ?
N10 C30 H30B 109.5 . . ?
N10 C30 H30C 109.5 . . ?
H30A C30 H30B 109.5 . . ?
H30A C30 H30C 109.5 . . ?
H30B C30 H30C 109.5 . . ?
N10 C31 H31 115.3 . . ?
O6 C31 N10 129(2) . . ?
O6 C31 H31 115.3 . . ?

loop_
_geom_bond_atom_site_label_1
_geom_bond_atom_site_label_2
_geom_bond_distance
_geom_bond_site_symmetry_2
_geom_bond_publ_flag
Au1 Au2 3.2309(6) 7_566 ?
Au1 C4 1.978(8) . ?
Au1 C3 1.981(8) . ?
Au2 C2 1.977(8) . ?
Au2 C1 1.975(11) . ?
Fe1 N1 1.948(6) . ?
Fe1 N3 1.945(6) 1_455 ?
Fe1 N2 1.951(6) . ?
Fe1 N4 2.023(6) . ?
Fe1 N9 2.001(6) 3_566 ?
Fe1 N7 2.017(6) 6_565 ?
N1 C3 1.140(11) . ?
N3 C4 1.147(11) . ?
N2 C2 1.151(10) . ?
N4 C6 1.325(9) . ?
N4 C5 1.344(9) . ?
O1 C10 1.228(9) . ?
N9 C21 1.355(10) . ?
N9 C22 1.344(10) . ?
N7 C28 1.341(9) . ?
N7 C27 1.337(9) . ?
O2 C23 1.211(10) . ?
O3 C17 1.200(13) . ?
N5 H5 0.8800 . ?
N5 C9 1.409(9) . ?
N5 C10 1.366(9) . ?
N6 H6 0.8800 . ?
N6 C24 1.406(9) . ?
N6 C23 1.372(10) . ?
C6 H6A 0.9500 . ?
C6 C8 1.382(10) . ?
N8 H8 0.8800 . ?
N8 C18 1.402(10) . ?
N8 C17 1.383(13) . ?
C13 H13 0.9500 . ?
C13 C11 1.379(9) . ?
C13 C15 1.396(10) . ?
C5 H5A 0.9500 . ?
C5 C7 1.378(9) . ?
C7 H7 0.9500 . ?
C7 C9 1.397(10) . ?
C28 H28 0.9500 . ?
C28 C26 1.384(10) . ?
C18 C19 1.390(13) . ?
C18 C20 1.385(12) . ?
C21 H21 0.9500 . ?
C21 C19 1.383(11) . ?
C12 H12 0.9500 . ?
C12 C11 1.397(10) . ?
C12 C14 1.413(10) . ?
C9 C8 1.371(11) . ?
C8 H8A 0.9500 . ?
C10 C11 1.482(10) . ?
C24 C25 1.393(11) . ?
C24 C26 1.395(11) . ?
C25 H25 0.9500 . ?
C25 C27 1.394(10) . ?
C19 H19 0.9500 . ?
C22 H22 0.9500 . ?
C22 C20 1.375(10) . ?
C17 C15 1.511(11) . ?
C23 C14 1.484(10) . ?
C15 C16 1.401(11) . ?
C20 H20 0.9500 . ?
N10 C29 1.40(2) . ?
N10 C30 1.42(2) . ?
N10 C31 1.36(3) . ?
C16 H16 0.9500 . ?
C16 C14 1.398(10) . ?
C26 H26 0.9500 . ?
C27 H27 0.9500 . ?
C29 H29A 0.9800 . ?
C29 H29B 0.9800 . ?
C29 H29C 0.9800 . ?
C1 N11 1.134(15) . ?
O6 C31 1.34(2) . ?
C30 H30A 0.9800 . ?
C30 H30B 0.9800 . ?
C30 H30C 0.9800 . ?
C31 H31 0.9500 . ?

loop_
_geom_torsion_atom_site_label_1
_geom_torsion_atom_site_label_2
_geom_torsion_atom_site_label_3
_geom_torsion_atom_site_label_4
_geom_torsion
_geom_torsion_site_symmetry_1
_geom_torsion_site_symmetry_2
_geom_torsion_site_symmetry_3
_geom_torsion_site_symmetry_4
_geom_torsion_publ_flag
Fe1 N4 C6 C8 -178.5(7) . . . . ?
Fe1 N4 C5 C7 179.8(6) . . . . ?
Fe1 N9 C21 C19 -177.2(8) 3_566 . . . ?
Fe1 N9 C22 C20 175.6(7) 3_566 . . . ?
Fe1 N7 C28 C26 173.0(6) 6_564 . . . ?
Fe1 N7 C27 C25 -175.2(6) 6_564 . . . ?
N4 C6 C8 C9 -1.9(15) . . . . ?
N4 C5 C7 C9 -0.6(12) . . . . ?
O1 C10 C11 C13 -164.8(9) . . . . ?
O1 C10 C11 C12 17.6(12) . . . . ?
N9 C21 C19 C18 3.0(16) . . . . ?
N9 C22 C20 C18 0.6(15) . . . . ?
N7 C28 C26 C24 3.1(13) . . . . ?
O2 C23 C14 C12 -149.8(9) . . . . ?
O2 C23 C14 C16 31.2(14) . . . . ?
O3 C17 C15 C13 -143.8(13) . . . . ?
O3 C17 C15 C16 30.4(19) . . . . ?
N5 C9 C8 C6 -178.2(8) . . . . ?
N5 C10 C11 C13 17.0(13) . . . . ?
N5 C10 C11 C12 -160.6(8) . . . . ?
N6 C24 C25 C27 178.2(8) . . . . ?
N6 C24 C26 C28 179.5(8) . . . . ?
N6 C23 C14 C12 28.2(13) . . . . ?
N6 C23 C14 C16 -150.9(9) . . . . ?
C6 N4 C5 C7 -0.7(12) . . . . ?
N8 C18 C19 C21 175.5(10) . . . . ?
N8 C18 C20 C22 -177.4(9) . . . . ?
N8 C17 C15 C13 38.3(16) . . . . ?
N8 C17 C15 C16 -147.5(11) . . . . ?
C13 C15 C16 C14 -3.4(17) . . . . ?
C5 N4 C6 C8 1.9(13) . . . . ?
C5 C7 C9 N5 179.2(8) . . . . ?
C5 C7 C9 C8 0.6(12) . . . . ?
C7 C9 C8 C6 0.5(13) . . . . ?
C28 N7 C27 C25 2.0(12) . . . . ?
C18 N8 C17 O3 13(2) . . . . ?
C18 N8 C17 C15 -169.3(11) . . . . ?
C21 N9 C22 C20 0.2(13) . . . . ?
C9 N5 C10 O1 -0.4(14) . . . . ?
C9 N5 C10 C11 177.8(8) . . . . ?
C10 N5 C9 C7 26.8(13) . . . . ?
C10 N5 C9 C8 -154.6(9) . . . . ?
C11 C13 C15 C17 176.5(10) . . . . ?
C11 C13 C15 C16 2.5(16) . . . . ?
C11 C12 C14 C23 -179.1(8) . . . . ?
C11 C12 C14 C16 0.0(14) . . . . ?
C24 N6 C23 O2 -0.7(14) . . . . ?
C24 N6 C23 C14 -178.6(8) . . . . ?
C24 C25 C27 N7 1.6(13) . . . . ?
C25 C24 C26 C28 0.7(12) . . . . ?
C19 C18 C20 C22 0.3(15) . . . . ?
C22 N9 C21 C19 -2.1(13) . . . . ?
C17 N8 C18 C19 4.3(18) . . . . ?
C17 N8 C18 C20 -178.1(11) . . . . ?
C17 C15 C16 C14 -177.7(10) . . . . ?
C23 N6 C24 C25 -157.5(8) . . . . ?
C23 N6 C24 C26 23.7(13) . . . . ?
C15 C13 C11 C12 -0.2(14) . . . . ?
C15 C13 C11 C10 -177.7(9) . . . . ?
C15 C16 C14 C12 2.1(15) . . . . ?
C15 C16 C14 C23 -178.7(9) . . . . ?
C20 C18 C19 C21 -2.0(16) . . . . ?
C14 C12 C11 C13 -1.0(13) . . . . ?
C14 C12 C11 C10 176.7(8) . . . . ?
C26 C24 C25 C27 -2.9(12) . . . . ?
C27 N7 C28 C26 -4.4(12) . . . . ?
C29 N10 C31 O6 169.5(15) . . . . ?
C30 N10 C31 O6 -2(2) . . . . ?

loop_
_twin_individual_id
_twin_individual_mass_fraction_refined
1 0.559(10)
2 0.441(10)
